data_2012253
loop_
_publ_author_name
'Figgis, Brian N.'
'Sobolev, Alexandre N.'
'Schultz, Arthur J.'
'Reynolds, Philip A.'

_publ_section_title
;
 Tetrachlorobis(<i>N</i>^1^-phenylacetamidino-\k<i>N</i>^2^)rhenium(IV)
 at 11K by X-ray diffraction and at 20K by neutron diffraction
;
_journal_issue 10
_journal_name_full 'Acta Crystallographica Section C'
_journal_page_first 1151
_journal_page_last 1153
_journal_paper_doi 10.1107/S0108270101011659
_journal_volume 57
_journal_year 2001
_chemical_formula_iupac '[Re Cl4 (C8 H10 N2)2]'
_chemical_formula_moiety 'C16 H20 Cl4 N4 Re'
_chemical_formula_sum 'C16 H20 Cl4 N4 Re'
_chemical_formula_weight 596.36
_chemical_name_common bis(N-phenylacetamidino)ReCl~4~
_chemical_name_systematic
;
Tetrachlorobis(N^1^-phenylacetamidino-N^2^)rhenium(IV)
;
_space_group_IT_number 56
_symmetry_cell_setting orthorhombic
_symmetry_space_group_name_Hall '-P 2ab 2ac'
_symmetry_space_group_name_H-M 'P c c n'
_audit_creation_method 'manual editing'
_cell_angle_alpha 90
_cell_angle_beta 90
_cell_angle_gamma 90
_cell_formula_units_Z 4
_cell_length_a 21.604(4)
_cell_length_b 7.2680(10)
_cell_length_c 12.436(2)
_cell_measurement_reflns_used 14
_cell_measurement_temperature 11(2)
_cell_measurement_theta_max 17.9
_cell_measurement_theta_min 15.3
_cell_volume 1952.7(5)
_computing_cell_refinement 'LATCON (local Argonne program)'
_computing_data_collection 'IPNS data acquisition software'
_computing_data_reduction 'ANVRED (local Argonne program)'
_computing_molecular_graphics 'ORTEPIII (Burnett & Johnson, 1996)'
_computing_structure_refinement 'ANVLS (local version of ORFLS; Busing et al., 1962)'
_diffrn_ambient_temperature 20
_diffrn_measured_fraction_theta_full 'not applicable to TOF Laue technique'
_diffrn_measured_fraction_theta_max 'not applicable to TOF Laue technique'
_diffrn_measurement_device 'IPNS Single-Crystal Diffractometer'
_diffrn_measurement_method 'time of flight'
_diffrn_radiation_probe neutron
_diffrn_radiation_type 'pulsed neutron'
_diffrn_radiation_wavelength 0.7-4.2
_diffrn_reflns_av_R_equivalents 0
_diffrn_reflns_av_sigmaI/netI 'not applicable to TOF Laue technique'
_diffrn_reflns_limit_h_max 46
_diffrn_reflns_limit_h_min -47
_diffrn_reflns_limit_k_max 3
_diffrn_reflns_limit_k_min -15
_diffrn_reflns_limit_l_max 27
_diffrn_reflns_limit_l_min -3
_diffrn_reflns_number 5705
_diffrn_reflns_theta_full 'not applicable to TOF Laue technique'
_diffrn_standards_decay_% 'not applicable to TOF Laue technique'
_diffrn_standards_interval_count 'not applicable to TOF Laue technique'
_diffrn_standards_interval_time 'not applicable to TOF Laue technique'
_diffrn_standards_number 'not applicable to TOF Laue technique'
_exptl_absorpt_coefficient_mu '1.28 + 1.05(\l) cm^-1^'
_exptl_absorpt_correction_T_max .704
_exptl_absorpt_correction_T_min .350
_exptl_absorpt_correction_type gaussian
_exptl_absorpt_process_details 'IPNS ANVRED program'
_exptl_crystal_colour purple
_exptl_crystal_density_diffrn 2.029
_exptl_crystal_density_meas ?
_exptl_crystal_description prism
_exptl_crystal_F_000 1148
_exptl_crystal_size_max 3.0
_exptl_crystal_size_mid 2.0
_exptl_crystal_size_min 2.0
_refine_diff_density_max .38
_refine_diff_density_min -.28
_refine_ls_extinction_coef '0.0-1.4(2) \\times 10^-5^'
_refine_ls_extinction_method 'secondary, Type I'
_refine_ls_goodness_of_fit_all 1.580
_refine_ls_goodness_of_fit_ref 1.439
_refine_ls_matrix_type full
_refine_ls_number_parameters 131
_refine_ls_number_reflns 4488
_refine_ls_R_factor_all .115
_refine_ls_R_factor_obs .072
_refine_ls_shift/su_max .01
_refine_ls_shift/su_mean .005
_refine_ls_structure_factor_coef F
_refine_ls_weighting_details 'calc w = [2Fo/\s(Fo^2^)]^2^'
_refine_ls_weighting_scheme sigma
_refine_ls_wR_factor_obs .059
_reflns_number_gt 4488
_reflns_number_total 5705
_reflns_threshold_expression I>3\s(I)
_cod_data_source_file gd1153.cif
_cod_data_source_block II
_cod_depositor_comments
;
The following automatic conversions were performed:
'_symmetry_cell_setting' value 'Orthorhombic' changed to 'orthorhombic'
according to '/home/saulius/struct/CIF-dictionaries/cif_core.dic'
dictionary named 'cif_core.dic' version 2.4.1 from 2010-06-29.

Automatic conversion script
Id: cif_fix_enum 1527 2010-12-29 10:47:43Z saulius 

The following automatic conversions were performed:

'_symmetry_cell_setting' value 'Orthorhombic' changed to
'orthorhombic' according to
/home/saulius/struct/CIF-dictionaries/cif_core.dic dictionary named
'cif_core.dic' version 2.4.1 from
2010-06-29.

'_exptl_absorpt_correction_type' value 'Gaussian'
changed to 'gaussian' according to
/home/saulius/struct/CIF-dictionaries/cif_core.dic dictionary named
'cif_core.dic' version 2.4.1 from 2010-06-29.

Automatic conversion script
Id: cif_fix_values 1715 2011-07-08 13:25:40Z adriana 

The following automatic conversions were performed:

'_exptl_crystal_density_meas' value 'not measured' was changed to '?'
- the value is perceived as not measured.

Automatic conversion script
Id: cif_fix_values 3008 2015-01-20 13:52:24Z robertas 
;
_cod_original_sg_symbol_H-M Pccn
_cod_database_code 2012253
_cod_database_fobs_code 2012253

loop_
_symmetry_equiv_pos_as_xyz
'x, y, z'
'-x+1/2, -y+1/2, z'
'-x, y+1/2, -z+1/2'
'x+1/2, -y, -z+1/2'
'-x, -y, -z'
'x-1/2, y-1/2, -z'
'x, -y-1/2, z-1/2'
'-x-1/2, y, z-1/2'

loop_
_atom_site_aniso_label
_atom_site_aniso_U_11
_atom_site_aniso_U_22
_atom_site_aniso_U_33
_atom_site_aniso_U_12
_atom_site_aniso_U_13
_atom_site_aniso_U_23
Re .0004(4) .0053(4) .0016(4) -.0012(3) .0 .0
Cl1 .0048(3) .0095(3) .0067(3) .0009(3) -.0008(3) -.0004(3)
Cl2 .0053(3) .0093(3) .0052(3) -.0022(3) .0000(2) .0016(3)
N1 .0050(3) .0095(3) .0050(3) -.0015(3) .0003(3) -.0011(3)
N2 .0064(3) .0155(4) .0070(3) -.0047(3) .0010(3) -.0031(4)
C11 .0044(4) .0088(4) .0050(4) -.0020(4) .0006(4) -.0007(4)
C12 .0087(5) .0096(4) .0097(5) -.0020(4) .0004(4) -.0034(5)
C13 .0053(4) .0096(4) .0053(4) -.0019(4) .0004(4) -.0001(4)
C14 .0074(5) .0091(4) .0070(5) .0009(4) -.0008(4) .0022(5)
C15 .0089(5) .0105(5) .0092(5) -.0009(4) .0025(4) .0009(5)
C16 .0081(5) .0088(4) .0111(5) -.0015(4) .0035(4) -.0011(5)
C17 .0061(4) .0105(4) .0070(5) -.0007(4) -.0030(4) -.0013(5)
C18 .0087(5) .0087(4) .0069(4) -.0016(4) -.0024(4) .0033(5)
H11 .0169(11) .0280(10) .0160(10) -.0030(10) .0049(10) -.0080(10)
H12A .033(2) .052(2) .025(2) -.025(2) .0200(10) -.021(2)
H12B .084(3) .0130(10) .036(2) -.002(2) .002(2) .0010(10)
H12C .024(2) .068(2) .040(2) .013(2) -.015(2) -.032(2)
H12 .0273(15) .051(2) .0200(10) -.020(2) .0110(10) -.019(2)
H14 .0226(15) .035(2) .0210(10) .0040(10) -.0090(10) .004(2)
H15 .0378(19) .0250(10) .0190(10) -.0040(10) .0070(10) .0080(10)
H16 .0160(12) .0280(10) .031(2) -.0080(10) .0050(10) .002(2)
H17 .0187(13) .036(2) .030(2) -.0020(10) -.0100(10) .004(2)
H18 .0267(14) .0260(10) .0210(10) -.0070(10) -.0040(10) .0140(10)

loop_
_atom_site_label
_atom_site_fract_x
_atom_site_fract_y
_atom_site_fract_z
_atom_site_U_iso_or_equiv
Re .25 .25 .08265(9) .0024(2)
Cl1 .33682(4) .05500(10) .09064(7) .0070(2)
Cl2 .29311(4) .44010(10) -.05358(7) .0066(2)
N1 .28806(4) .41260(10) .20433(7) .0065(2)
N2 .38596(4) .47720(10) .14110(8) .0096(2)
C11 .34108(5) .5017(2) .21350(10) .0061(2)
C12 .35103(6) .6351(2) .30380(10) .0093(3)
C13 .44345(6) .5744(2) .13190(10) .0067(2)
C14 .45163(6) .6890(2) .04310(10) .0079(3)
C15 .50932(6) .7666(2) .02330(10) .0096(3)
C16 .55872(6) .7322(2) .09340(10) .0093(3)
C17 .55006(6) .6194(2) .18320(10) .0078(3)
C18 .49233(6) .5400(2) .20250(10) .0081(3)
H11 .25900(10) .4380(4) .2669(2) .0202(7)
H12A .3164(2) .6201(6) .3660(3) .0370(10)
H12B .3488(3) .7727(4) .2721(4) .0440(10)
H12C .3964(2) .6215(7) .3380(4) .0440(10)
H12 .3749(2) .3995(5) .0764(3) .0330(10)
H14 .4128(2) .7131(5) -.0101(3) .0259(8)
H15 .5169(2) .8522(5) -.0468(3) .0271(9)
H16 .60360(10) .7915(4) .0772(3) .0253(8)
H17 .58830(10) .5909(5) .2371(3) .0281(9)
H18 .4864(2) .4462(5) .2695(3) .0245(8)

loop_
_atom_type_symbol
_atom_type_description
_atom_type_scat_source
Re rhenium 'refined to 0.94078'
C carbon 'Sears, 1986'
N nitrogen 'Sears, 1986'
H hydrogen 'Sears, 1986'
Cl chlorine 'Sears, 1986'

loop_
_geom_angle_atom_site_label_1
_geom_angle_atom_site_label_2
_geom_angle_atom_site_label_3
_geom_angle_site_symmetry_1
_geom_angle_site_symmetry_3
_geom_angle
_geom_angle_publ_flag
N1 Re N1 . 2 87.16(7) no
N1 Re Cl1 . . 89.80(4) no
N1 Re Cl1 . 2 86.69(4) no
N1 Re Cl2 . . 91.90(3) no
N1 Re Cl2 . 2 178.88(5) no
Cl1 Re Cl1 . 2 175.16(7) no
Cl1 Re Cl2 . . 93.90(4) no
Cl1 Re Cl2 . 2 89.55(4) no
Cl2 Re Cl2 2 . 89.05(6) no

loop_
_geom_bond_atom_site_label_1
_geom_bond_atom_site_label_2
_geom_bond_site_symmetry_2
_geom_bond_distance
_geom_bond_publ_flag
Re N1 1 2.0888(12) n
Re Cl1 1 2.3532(9) n
Re Cl2 1 2.3764(12) n
N1 H11 1 1.017(3) n
N1 C11 1 1.3207(15) n
N2 H12 1 1.012(4) n
N2 C11 1 1.3350(15) n
N2 C13 1 1.4334(15) n
C11 C12 1 1.499(2) n
C12 H12C 1 1.073(4) n
C12 H12B 1 1.075(4) n
C12 H12A 1 1.081(4) n
C13 C14 1 1.3940(18) n
C13 C18 1 1.3957(18) n
C14 H14 1 1.084(4) n
C14 C15 1 1.3901(19) n
C15 H15 1 1.083(4) n
C15 C16 1 1.401(2) n
C16 H16 1 1.080(3) n
C16 C17 1 1.3985(19) n
C17 H17 1 1.083(4) n
C17 C18 1 1.3949(18) n
C18 H18 1 1.084(3) n
